data_7713718
loop_
_publ_author_name
'Vr\'ana, Jan'
'Ruzickova, Zdenka'
'R\%u\<zi\<cka, Ale\<s'
'Dost\'al, Libor'

_publ_section_title
;
 Synthesis and reactivity of alkali metal aluminates bearing
 bis(organoamido)phosphane ligand
;
_journal_name_full 'Dalton Transactions'
_journal_paper_doi 10.1039/D3DT01859H
_journal_year 2023
_chemical_formula_moiety 'C32 H65 Al N3 P Te'
_chemical_formula_sum 'C32 H65 Al N3 P Te'
_chemical_formula_weight 677.42
_space_group_crystal_system monoclinic
_space_group_IT_number 14
_space_group_name_Hall '-P 2ybc'
_space_group_name_H-M_alt 'P 1 21/c 1'
_atom_sites_solution_hydrogens difmap
_audit_creation_method SHELXL-2017/1
_audit_update_record
;
2023-03-07 deposited with the CCDC.	2023-07-27 downloaded from the CCDC.
;
_cell_angle_alpha 90
_cell_angle_beta 125.056(6)
_cell_angle_gamma 90
_cell_formula_units_Z 4
_cell_length_a 12.9731(13)
_cell_length_b 16.3990(8)
_cell_length_c 21.5490(12)
_cell_measurement_reflns_used 26646
_cell_measurement_temperature 150(1)
_cell_measurement_theta_max 27.5
_cell_measurement_theta_min 1
_cell_volume 3752.8(5)
_computing_cell_refinement 'COLLECT and DENZO'
_computing_data_collection 'COLLECT (Hooft, 1998) and DENZO (Otwinowski & Minor, 1997)'
_computing_data_reduction 'COLLECT and DENZO'
_computing_molecular_graphics 'PLATON (Spek, 2003)'
_computing_publication_material 'SHELXL-97 (Sheldrick, 2008)'
_computing_structure_refinement 'SHELXL-2017/1 (Sheldrick, 2017)'
_computing_structure_solution 'SIR92 (Altomare et al., 1994)'
_diffrn_ambient_temperature 150(1)
_diffrn_detector_area_resol_mean 9.091
_diffrn_measured_fraction_theta_full 0.995
_diffrn_measured_fraction_theta_max 0.989
_diffrn_measurement_device_type 'Bruker Nonius KappaCCD area detector'
_diffrn_measurement_method '\f and \w scans to fill the Ewald sphere'
_diffrn_radiation_monochromator graphite
_diffrn_radiation_source 'fine-focus sealed tube'
_diffrn_radiation_type MoK\a
_diffrn_radiation_wavelength 0.71073
_diffrn_reflns_av_R_equivalents 0.0395
_diffrn_reflns_av_unetI/netI 0.0405
_diffrn_reflns_Laue_measured_fraction_full 0.995
_diffrn_reflns_Laue_measured_fraction_max 0.989
_diffrn_reflns_limit_h_max 14
_diffrn_reflns_limit_h_min -16
_diffrn_reflns_limit_k_max 21
_diffrn_reflns_limit_k_min -19
_diffrn_reflns_limit_l_max 27
_diffrn_reflns_limit_l_min -27
_diffrn_reflns_number 26646
_diffrn_reflns_point_group_measured_fraction_full 0.995
_diffrn_reflns_point_group_measured_fraction_max 0.989
_diffrn_reflns_theta_full 25.242
_diffrn_reflns_theta_max 27.499
_diffrn_reflns_theta_min 1.980
_diffrn_standards_number 0
_exptl_absorpt_coefficient_mu 0.881
_exptl_absorpt_correction_T_max 0.934
_exptl_absorpt_correction_T_min 0.785
_exptl_absorpt_correction_type integration
_exptl_absorpt_process_details
;
Gaussian integration (Coppens, 1970)
;
_exptl_crystal_colour colourless
_exptl_crystal_density_diffrn 1.199
_exptl_crystal_description plate
_exptl_crystal_F_000 1432
_exptl_crystal_size_max 0.44
_exptl_crystal_size_mid 0.37
_exptl_crystal_size_min 0.12
_refine_diff_density_max 0.685
_refine_diff_density_min -0.563
_refine_diff_density_rms 0.089
_refine_ls_extinction_method none
_refine_ls_goodness_of_fit_ref 1.194
_refine_ls_hydrogen_treatment constr
_refine_ls_matrix_type full
_refine_ls_number_parameters 343
_refine_ls_number_reflns 8521
_refine_ls_number_restraints 0
_refine_ls_restrained_S_all 1.194
_refine_ls_R_factor_all 0.0739
_refine_ls_R_factor_gt 0.0378
_refine_ls_shift/su_max 0.001
_refine_ls_shift/su_mean 0.000
_refine_ls_structure_factor_coef Fsqd
_refine_ls_weighting_details 'w=1/[\s^2^(Fo^2^)+5.9214P] where P=(Fo^2^+2Fc^2^)/3'
_refine_ls_weighting_scheme calc
_refine_ls_wR_factor_gt 0.0637
_refine_ls_wR_factor_ref 0.0812
_reflns_Friedel_coverage 0.000
_reflns_number_gt 6192
_reflns_number_total 8521
_reflns_threshold_expression 'I > 2\s(I)'
_cod_data_source_file d3dt01859h2.cif
_cod_data_source_block ld150223Te1
_cod_original_sg_symbol_H-M 'P 21/c'
_cod_database_code 7713718
_shelx_shelxl_version_number 2017/1
_shelx_space_group_comment
;
The symmetry employed for this shelxl refinement is uniquely defined
by the following loop, which should always be used as a source of
symmetry information in preference to the above space-group names.
They are only intended as comments.
;

loop_
_space_group_symop_operation_xyz
'x, y, z'
'-x, y+1/2, -z+1/2'
'-x, -y, -z'
'x, -y-1/2, z-1/2'

loop_
_atom_site_label
_atom_site_type_symbol
_atom_site_fract_x
_atom_site_fract_y
_atom_site_fract_z
_atom_site_U_iso_or_equiv
_atom_site_adp_type
_atom_site_occupancy
_atom_site_site_symmetry_order
_atom_site_calc_flag
_atom_site_refinement_flags_posn
_atom_site_refinement_flags_adp
_atom_site_refinement_flags_occupancy
_atom_site_disorder_assembly
_atom_site_disorder_group
Te1 Te 0.49688(2) 0.35242(2) 0.03565(2) 0.03334(7) Uani 1 1 d . . . . .
P1 P 0.39517(7) 0.23724(4) 0.04733(4) 0.02164(16) Uani 1 1 d . . . . .
Al1 Al 0.15983(8) 0.19450(6) -0.03087(5) 0.0279(2) Uani 1 1 d . . . . .
N1 N 0.2808(2) 0.25388(14) 0.05695(13) 0.0237(5) Uani 1 1 d . . . . .
N2 N 0.3080(2) 0.17871(14) -0.02663(13) 0.0235(5) Uani 1 1 d . . . . .
N3 N 0.2276(2) 0.03372(14) 0.25982(13) 0.0254(5) Uani 1 1 d . . . . .
C1 C 0.5142(3) 0.17245(17) 0.12604(16) 0.0235(6) Uani 1 1 d . . . . .
C31 C 0.5488(3) 0.13986(19) 0.34163(18) 0.0317(7) Uani 1 1 d . . . . .
H31A H 0.521654 0.191578 0.349549 0.038 Uiso 1 1 d R U . . .
H31B H 0.540944 0.143298 0.294159 0.038 Uiso 1 1 d R U . . .
C21 C 0.1001(3) 0.06338(19) 0.19395(16) 0.0284(7) Uani 1 1 d . . . . .
H21A H 0.038209 0.022129 0.183117 0.034 Uiso 1 1 d R U . . .
H21B H 0.101819 0.067629 0.149667 0.034 Uiso 1 1 d R U . . .
C5 C 0.5600(3) 0.0424(2) 0.18941(18) 0.0329(7) Uani 1 1 d . . . . .
H5 H 0.533072 -0.008544 0.193612 0.040 Uiso 1 1 d R U . . .
C29 C 0.3278(3) 0.09331(18) 0.27263(17) 0.0268(6) Uani 1 1 d . . . . .
H29A H 0.322279 0.097897 0.225927 0.032 Uiso 1 1 d R U . . .
H29B H 0.308529 0.146507 0.283207 0.032 Uiso 1 1 d R U . . .
C19 C 0.2672(3) -0.14039(19) 0.15215(18) 0.0357(7) Uani 1 1 d . . . . .
H19A H 0.186047 -0.164862 0.133113 0.043 Uiso 1 1 d R U . . .
H19B H 0.331418 -0.172442 0.195083 0.043 Uiso 1 1 d R U . . .
C17 C 0.2501(3) -0.05119(18) 0.24110(17) 0.0278(7) Uani 1 1 d . . . . .
H17A H 0.178798 -0.085504 0.227020 0.033 Uiso 1 1 d R U . . .
H17B H 0.323958 -0.074204 0.286490 0.033 Uiso 1 1 d R U . . .
C3 C 0.7236(3) 0.1402(2) 0.23313(19) 0.0419(8) Uani 1 1 d . . . . .
H3 H 0.807276 0.155585 0.266980 0.050 Uiso 1 1 d R U . . .
C4 C 0.6847(3) 0.0646(2) 0.23938(18) 0.0372(8) Uani 1 1 d . . . . .
H4 H 0.742117 0.028559 0.276879 0.045 Uiso 1 1 d R U . . .
C18 C 0.2686(3) -0.05408(19) 0.17782(18) 0.0322(7) Uani 1 1 d . . . . .
H18A H 0.202732 -0.022533 0.135144 0.039 Uiso 1 1 d R U . . .
H18B H 0.348752 -0.029133 0.195344 0.039 Uiso 1 1 d R U . . .
C6 C 0.4756(3) 0.09586(19) 0.13366(17) 0.0295(7) Uani 1 1 d . . . . .
H6 H 0.391724 0.080476 0.100400 0.035 Uiso 1 1 d R U . . .
C11 C 0.3373(3) 0.1395(2) -0.07576(17) 0.0334(7) Uani 1 1 d . . . . .
C22 C 0.0548(3) 0.1440(2) 0.20431(17) 0.0313(7) Uani 1 1 d . . . . .
H22A H 0.057234 0.142410 0.250150 0.038 Uiso 1 1 d R U . . .
H22B H 0.110164 0.187320 0.209580 0.038 Uiso 1 1 d R U . . .
C2 C 0.6387(3) 0.1937(2) 0.17665(18) 0.0348(7) Uani 1 1 d . . . . .
H2 H 0.666225 0.244757 0.173137 0.042 Uiso 1 1 d R U . . .
C30 C 0.4627(3) 0.07271(19) 0.33599(17) 0.0313(7) Uani 1 1 d . . . . .
H30A H 0.486032 0.021013 0.325429 0.038 Uiso 1 1 d R U . . .
H30B H 0.470942 0.067783 0.383499 0.038 Uiso 1 1 d R U . . .
C27 C 0.1466(3) -0.0150(3) 0.4027(2) 0.0452(9) Uani 1 1 d . . . . .
H27A H 0.177336 0.037657 0.427090 0.054 Uiso 1 1 d R U . . .
H27B H 0.212446 -0.054733 0.433280 0.054 Uiso 1 1 d R U . . .
C10 C 0.2285(4) 0.39409(19) 0.0709(2) 0.0412(8) Uani 1 1 d . . . . .
H10A H 0.289286 0.417788 0.064370 0.049 Uiso 1 1 d R U . . .
H10B H 0.217976 0.428688 0.102870 0.049 Uiso 1 1 d R U . . .
H10C H 0.149376 0.388508 0.022450 0.049 Uiso 1 1 d R U . . .
C7 C 0.2742(3) 0.31005(18) 0.10767(18) 0.0300(7) Uani 1 1 d . . . . .
C25 C 0.2330(3) 0.02894(19) 0.33227(16) 0.0286(7) Uani 1 1 d . . . . .
H25A H 0.239129 0.084116 0.350312 0.034 Uiso 1 1 d R U . . .
H25B H 0.309479 0.000536 0.370492 0.034 Uiso 1 1 d R U . . .
C20 C 0.2904(4) -0.1422(2) 0.0910(2) 0.0514(10) Uani 1 1 d . . . . .
H20A H 0.232223 -0.106171 0.050596 0.062 Uiso 1 1 d R U . . .
H20B H 0.278363 -0.196721 0.071686 0.062 Uiso 1 1 d R U . . .
H20C H 0.375013 -0.124971 0.111646 0.062 Uiso 1 1 d R U . . .
C26 C 0.1230(3) -0.0125(2) 0.32581(18) 0.0361(8) Uani 1 1 d . . . . .
H26A H 0.046186 0.017791 0.291205 0.043 Uiso 1 1 d R U . . .
H26B H 0.112806 -0.067129 0.305875 0.043 Uiso 1 1 d R U . . .
C12 C 0.4753(3) 0.1156(2) -0.0333(2) 0.0428(9) Uani 1 1 d . . . . .
H12A H 0.526575 0.163852 -0.015153 0.051 Uiso 1 1 d R U . . .
H12B H 0.489055 0.086372 -0.066513 0.051 Uiso 1 1 d R U . . .
H12C H 0.497495 0.081572 0.008947 0.051 Uiso 1 1 d R U . . .
C9 C 0.1788(4) 0.2745(2) 0.1201(2) 0.0449(9) Uani 1 1 d . . . . .
H9A H 0.099153 0.268451 0.072056 0.054 Uiso 1 1 d R U . . .
H9B H 0.169603 0.310761 0.151646 0.054 Uiso 1 1 d R U . . .
H9C H 0.207263 0.222271 0.144356 0.054 Uiso 1 1 d R U . . .
C16 C 0.0928(3) 0.0967(2) -0.0114(2) 0.0426(9) Uani 1 1 d . . . . .
H16A H 0.160849 0.067807 0.031535 0.051 Uiso 1 1 d R U . . .
H16B H 0.052529 0.061857 -0.055145 0.051 Uiso 1 1 d R U . . .
H16C H 0.032729 0.112807 -0.001215 0.051 Uiso 1 1 d R U . . .
C28 C 0.0333(4) -0.0385(3) 0.4020(2) 0.0514(10) Uani 1 1 d . . . . .
H28A H -0.024786 0.006330 0.382222 0.062 Uiso 1 1 d R U . . .
H28B H 0.059074 -0.050580 0.452562 0.062 Uiso 1 1 d R U . . .
H28C H -0.006746 -0.085520 0.370362 0.062 Uiso 1 1 d R U . . .
C15 C 0.0286(3) 0.2603(2) -0.1179(2) 0.0460(9) Uani 1 1 d . . . . .
H15A H -0.025737 0.284024 -0.106006 0.055 Uiso 1 1 d R U . . .
H15B H -0.019837 0.225864 -0.161636 0.055 Uiso 1 1 d R U . . .
H15C H 0.067533 0.302805 -0.128306 0.055 Uiso 1 1 d R U . . .
C23 C -0.0779(3) 0.1613(2) 0.1365(2) 0.0500(10) Uani 1 1 d . . . . .
H23A H -0.081488 0.155940 0.090491 0.060 Uiso 1 1 d R U . . .
H23B H -0.133858 0.120680 0.134851 0.060 Uiso 1 1 d R U . . .
C32 C 0.6855(3) 0.1256(2) 0.4057(2) 0.0454(9) Uani 1 1 d . . . . .
H32A H 0.694513 0.124975 0.453159 0.055 Uiso 1 1 d R U . . .
H32B H 0.735883 0.168715 0.406069 0.055 Uiso 1 1 d R U . . .
H32C H 0.712713 0.074305 0.398409 0.055 Uiso 1 1 d R U . . .
C8 C 0.4009(4) 0.3184(2) 0.18434(19) 0.0461(9) Uani 1 1 d . . . . .
H8A H 0.431680 0.265479 0.206370 0.055 Uiso 1 1 d R U . . .
H8B H 0.390640 0.351110 0.217410 0.055 Uiso 1 1 d R U . . .
H8C H 0.460030 0.344249 0.177410 0.055 Uiso 1 1 d R U . . .
C24 C -0.1239(4) 0.2445(3) 0.1390(3) 0.0624(12) Uani 1 1 d . . . . .
H24A H -0.121425 0.250109 0.184156 0.075 Uiso 1 1 d R U . . .
H24B H -0.208795 0.251639 0.095316 0.075 Uiso 1 1 d R U . . .
H24C H -0.070805 0.285129 0.138736 0.075 Uiso 1 1 d R U . . .
C13 C 0.2565(4) 0.0624(2) -0.1072(2) 0.0544(10) Uani 1 1 d . . . . .
H13A H 0.277364 0.026626 -0.066238 0.065 Uiso 1 1 d R U . . .
H13B H 0.272054 0.035156 -0.140488 0.065 Uiso 1 1 d R U . . .
H13C H 0.169124 0.077096 -0.134838 0.065 Uiso 1 1 d R U . . .
C14 C 0.3030(4) 0.1961(3) -0.1412(2) 0.0569(11) Uani 1 1 d . . . . .
H14A H 0.214213 0.207080 -0.171221 0.068 Uiso 1 1 d R U . . .
H14B H 0.324944 0.170700 -0.172281 0.068 Uiso 1 1 d R U . . .
H14C H 0.348644 0.246280 -0.121091 0.068 Uiso 1 1 d R U . . .

loop_
_atom_site_aniso_label
_atom_site_aniso_U_11
_atom_site_aniso_U_22
_atom_site_aniso_U_33
_atom_site_aniso_U_23
_atom_site_aniso_U_13
_atom_site_aniso_U_12
Te1 0.03341(11) 0.02864(10) 0.03952(12) 0.00151(11) 0.02186(10) -0.00622(10)
P1 0.0203(4) 0.0210(4) 0.0236(4) 0.0002(3) 0.0126(3) 0.0004(3)
Al1 0.0200(4) 0.0310(5) 0.0275(5) 0.0056(4) 0.0108(4) 0.0001(4)
N1 0.0224(12) 0.0245(13) 0.0277(13) 0.0019(10) 0.0164(11) 0.0036(10)
N2 0.0226(12) 0.0249(12) 0.0225(12) -0.0018(10) 0.0126(11) -0.0014(10)
N3 0.0288(13) 0.0233(13) 0.0211(12) 0.0006(10) 0.0126(11) -0.0021(10)
C1 0.0196(14) 0.0260(15) 0.0229(14) -0.0022(12) 0.0110(12) 0.0020(11)
C31 0.0311(16) 0.0242(15) 0.0361(17) -0.0013(14) 0.0172(14) -0.0009(13)
C21 0.0270(16) 0.0317(16) 0.0214(15) 0.0037(13) 0.0108(13) 0.0011(13)
C5 0.0350(18) 0.0307(17) 0.0337(17) 0.0054(14) 0.0201(15) 0.0027(14)
C29 0.0306(16) 0.0215(14) 0.0270(16) 0.0001(13) 0.0158(14) -0.0022(12)
C19 0.0370(18) 0.0268(16) 0.0333(17) -0.0024(15) 0.0145(15) 0.0018(14)
C17 0.0300(16) 0.0223(15) 0.0271(16) 0.0001(13) 0.0141(14) -0.0002(12)
C3 0.0238(16) 0.050(2) 0.0333(18) -0.0002(17) 0.0053(14) 0.0006(16)
C4 0.0315(18) 0.043(2) 0.0290(17) 0.0084(15) 0.0128(15) 0.0120(15)
C18 0.0359(18) 0.0264(16) 0.0388(18) -0.0016(14) 0.0241(16) -0.0022(14)
C6 0.0234(15) 0.0325(17) 0.0283(16) 0.0024(14) 0.0124(13) 0.0007(13)
C11 0.0385(18) 0.0345(17) 0.0298(16) -0.0067(15) 0.0212(15) -0.0025(15)
C22 0.0317(16) 0.0322(16) 0.0332(16) 0.0047(15) 0.0206(14) 0.0012(14)
C2 0.0266(16) 0.0310(17) 0.0370(18) -0.0035(15) 0.0125(15) -0.0055(13)
C30 0.0321(17) 0.0283(16) 0.0295(17) 0.0041(13) 0.0153(14) -0.0030(13)
C27 0.041(2) 0.064(3) 0.037(2) 0.0036(18) 0.0264(17) -0.0076(18)
C10 0.061(2) 0.0248(17) 0.057(2) 0.0069(16) 0.045(2) 0.0113(16)
C7 0.0401(18) 0.0245(16) 0.0365(18) 0.0042(14) 0.0285(16) 0.0061(13)
C25 0.0320(17) 0.0293(16) 0.0221(15) 0.0012(13) 0.0141(14) -0.0019(13)
C20 0.071(3) 0.038(2) 0.060(2) -0.014(2) 0.046(2) -0.005(2)
C26 0.0380(19) 0.0379(19) 0.0322(18) 0.0013(15) 0.0201(16) -0.0107(15)
C12 0.050(2) 0.045(2) 0.048(2) -0.0046(17) 0.0359(19) 0.0050(17)
C9 0.064(2) 0.0375(19) 0.064(2) 0.0137(18) 0.055(2) 0.0136(18)
C16 0.0331(18) 0.044(2) 0.045(2) 0.0042(17) 0.0191(17) -0.0083(16)
C28 0.049(2) 0.061(3) 0.054(2) -0.001(2) 0.036(2) -0.0112(19)
C15 0.0294(18) 0.056(2) 0.041(2) 0.0165(18) 0.0135(16) 0.0084(17)
C23 0.041(2) 0.047(2) 0.050(2) 0.0077(19) 0.0196(18) 0.0104(17)
C32 0.036(2) 0.038(2) 0.050(2) -0.0017(17) 0.0179(18) -0.0056(15)
C8 0.060(2) 0.046(2) 0.037(2) -0.0069(17) 0.0303(19) 0.0052(18)
C24 0.045(2) 0.061(3) 0.086(3) 0.023(2) 0.040(2) 0.021(2)
C13 0.062(3) 0.052(2) 0.055(2) -0.028(2) 0.037(2) -0.016(2)
C14 0.079(3) 0.067(3) 0.036(2) 0.004(2) 0.039(2) 0.008(2)

loop_
_atom_type_symbol
_atom_type_description
_atom_type_scat_dispersion_real
_atom_type_scat_dispersion_imag
_atom_type_scat_source
C C 0.0033 0.0016 'International Tables Vol C Tables 4.2.6.8 and 6.1.1.4'
H H 0.0000 0.0000 'International Tables Vol C Tables 4.2.6.8 and 6.1.1.4'
N N 0.0061 0.0033 'International Tables Vol C Tables 4.2.6.8 and 6.1.1.4'
P P 0.1023 0.0942 'International Tables Vol C Tables 4.2.6.8 and 6.1.1.4'
Al Al 0.0645 0.0514 'International Tables Vol C Tables 4.2.6.8 and 6.1.1.4'
Te Te -0.5308 1.6751 'International Tables Vol C Tables 4.2.6.8 and 6.1.1.4'

loop_
_exptl_crystal_face_index_h
_exptl_crystal_face_index_k
_exptl_crystal_face_index_l
_exptl_crystal_face_perp_dist
0 1 0 0.186
0 -1 0 0.130
-1 0 0 0.120
1 0 0 0.110
1 0 -1 0.060
-1 0 1 0.027
-1 0 -1 0.194
0 0 1 0.127
-1 1 -1 0.184
1 -1 1 0.142
-1 -1 -1 0.162
1 1 1 0.181

loop_
_geom_angle_atom_site_label_1
_geom_angle_atom_site_label_2
_geom_angle_atom_site_label_3
_geom_angle
_geom_angle_site_symmetry_1
_geom_angle_site_symmetry_3
_geom_angle_publ_flag
N2 P1 N1 92.97(12) . . ?
N2 P1 C1 107.71(13) . . ?
N1 P1 C1 108.79(13) . . ?
N2 P1 Te1 118.32(9) . . ?
N1 P1 Te1 118.42(9) . . ?
C1 P1 Te1 109.30(9) . . ?
N2 P1 Al1 46.48(9) . . ?
N1 P1 Al1 46.59(9) . . ?
C1 P1 Al1 119.61(10) . . ?
Te1 P1 Al1 131.08(4) . . ?
N2 Al1 N1 77.64(10) . . ?
N2 Al1 C15 114.74(14) . . ?
N1 Al1 C15 115.81(14) . . ?
N2 Al1 C16 115.92(14) . . ?
N1 Al1 C16 114.68(14) . . ?
C15 Al1 C16 113.51(16) . . ?
N2 Al1 P1 38.84(7) . . ?
N1 Al1 P1 38.88(7) . . ?
C15 Al1 P1 121.27(12) . . ?
C16 Al1 P1 125.22(11) . . ?
C7 N1 P1 130.1(2) . . ?
C7 N1 Al1 134.25(19) . . ?
P1 N1 Al1 94.53(12) . . ?
C11 N2 P1 130.0(2) . . ?
C11 N2 Al1 134.8(2) . . ?
P1 N2 Al1 94.67(12) . . ?
C21 N3 C29 108.9(2) . . ?
C21 N3 C17 108.5(2) . . ?
C29 N3 C17 111.2(2) . . ?
C21 N3 C25 111.1(2) . . ?
C29 N3 C25 108.4(2) . . ?
C17 N3 C25 108.7(2) . . ?
C2 C1 C6 118.1(3) . . ?
C2 C1 P1 124.5(2) . . ?
C6 C1 P1 117.4(2) . . ?
C32 C31 C30 112.5(3) . . ?
C32 C31 H31A 109.1 . . ?
C30 C31 H31A 108.9 . . ?
C32 C31 H31B 109.2 . . ?
C30 C31 H31B 109.3 . . ?
H31A C31 H31B 107.8 . . ?
N3 C21 C22 116.7(2) . . ?
N3 C21 H21A 108.0 . . ?
C22 C21 H21A 107.9 . . ?
N3 C21 H21B 108.4 . . ?
C22 C21 H21B 108.2 . . ?
H21A C21 H21B 107.3 . . ?
C6 C5 C4 120.1(3) . . ?
C6 C5 H5 120.1 . . ?
C4 C5 H5 119.9 . . ?
C30 C29 N3 116.4(2) . . ?
C30 C29 H29A 108.1 . . ?
N3 C29 H29A 108.4 . . ?
C30 C29 H29B 108.0 . . ?
N3 C29 H29B 108.2 . . ?
H29A C29 H29B 107.4 . . ?
C20 C19 C18 111.7(3) . . ?
C20 C19 H19A 109.5 . . ?
C18 C19 H19A 108.9 . . ?
C20 C19 H19B 109.2 . . ?
C18 C19 H19B 109.5 . . ?
H19A C19 H19B 108.0 . . ?
C18 C17 N3 114.9(2) . . ?
C18 C17 H17A 108.4 . . ?
N3 C17 H17A 108.7 . . ?
C18 C17 H17B 108.6 . . ?
N3 C17 H17B 108.5 . . ?
H17A C17 H17B 107.6 . . ?
C4 C3 C2 120.4(3) . . ?
C4 C3 H3 119.7 . . ?
C2 C3 H3 119.9 . . ?
C3 C4 C5 119.5(3) . . ?
C3 C4 H4 120.2 . . ?
C5 C4 H4 120.3 . . ?
C17 C18 C19 112.5(3) . . ?
C17 C18 H18A 109.2 . . ?
C19 C18 H18A 109.4 . . ?
C17 C18 H18B 109.0 . . ?
C19 C18 H18B 108.7 . . ?
H18A C18 H18B 107.9 . . ?
C5 C6 C1 121.0(3) . . ?
C5 C6 H6 119.4 . . ?
C1 C6 H6 119.6 . . ?
N2 C11 C12 112.5(3) . . ?
N2 C11 C14 110.0(3) . . ?
C12 C11 C14 109.3(3) . . ?
N2 C11 C13 106.7(3) . . ?
C12 C11 C13 108.9(3) . . ?
C14 C11 C13 109.4(3) . . ?
C23 C22 C21 110.1(3) . . ?
C23 C22 H22A 110.0 . . ?
C21 C22 H22A 109.8 . . ?
C23 C22 H22B 109.4 . . ?
C21 C22 H22B 109.4 . . ?
H22A C22 H22B 108.1 . . ?
C1 C2 C3 120.9(3) . . ?
C1 C2 H2 119.6 . . ?
C3 C2 H2 119.5 . . ?
C29 C30 C31 109.0(2) . . ?
C29 C30 H30A 109.7 . . ?
C31 C30 H30A 109.8 . . ?
C29 C30 H30B 109.8 . . ?
C31 C30 H30B 110.2 . . ?
H30A C30 H30B 108.3 . . ?
C26 C27 C28 114.5(3) . . ?
C26 C27 H27A 109.4 . . ?
C28 C27 H27A 109.1 . . ?
C26 C27 H27B 108.1 . . ?
C28 C27 H27B 108.0 . . ?
H27A C27 H27B 107.6 . . ?
C7 C10 H10A 109.5 . . ?
C7 C10 H10B 109.5 . . ?
H10A C10 H10B 109.5 . . ?
C7 C10 H10C 109.4 . . ?
H10A C10 H10C 109.5 . . ?
H10B C10 H10C 109.5 . . ?
N1 C7 C9 106.9(3) . . ?
N1 C7 C8 112.1(3) . . ?
C9 C7 C8 108.8(3) . . ?
N1 C7 C10 110.6(2) . . ?
C9 C7 C10 108.8(3) . . ?
C8 C7 C10 109.6(3) . . ?
C26 C25 N3 116.3(2) . . ?
C26 C25 H25A 108.1 . . ?
N3 C25 H25A 107.9 . . ?
C26 C25 H25B 108.3 . . ?
N3 C25 H25B 108.5 . . ?
H25A C25 H25B 107.4 . . ?
C19 C20 H20A 109.4 . . ?
C19 C20 H20B 109.4 . . ?
H20A C20 H20B 109.5 . . ?
C19 C20 H20C 109.7 . . ?
H20A C20 H20C 109.5 . . ?
H20B C20 H20C 109.5 . . ?
C27 C26 C25 109.1(3) . . ?
C27 C26 H26A 109.3 . . ?
C25 C26 H26A 109.8 . . ?
C27 C26 H26B 110.6 . . ?
C25 C26 H26B 109.7 . . ?
H26A C26 H26B 108.3 . . ?
C11 C12 H12A 109.5 . . ?
C11 C12 H12B 109.8 . . ?
H12A C12 H12B 109.5 . . ?
C11 C12 H12C 109.2 . . ?
H12A C12 H12C 109.5 . . ?
H12B C12 H12C 109.5 . . ?
C7 C9 H9A 109.2 . . ?
C7 C9 H9B 109.4 . . ?
H9A C9 H9B 109.5 . . ?
C7 C9 H9C 109.8 . . ?
H9A C9 H9C 109.5 . . ?
H9B C9 H9C 109.5 . . ?
Al1 C16 H16A 109.3 . . ?
Al1 C16 H16B 109.3 . . ?
H16A C16 H16B 109.5 . . ?
Al1 C16 H16C 109.8 . . ?
H16A C16 H16C 109.5 . . ?
H16B C16 H16C 109.5 . . ?
C27 C28 H28A 108.8 . . ?
C27 C28 H28B 109.8 . . ?
H28A C28 H28B 109.5 . . ?
C27 C28 H28C 109.9 . . ?
H28A C28 H28C 109.5 . . ?
H28B C28 H28C 109.5 . . ?
Al1 C15 H15A 109.4 . . ?
Al1 C15 H15B 109.4 . . ?
H15A C15 H15B 109.5 . . ?
Al1 C15 H15C 109.6 . . ?
H15A C15 H15C 109.5 . . ?
H15B C15 H15C 109.5 . . ?
C24 C23 C22 113.0(3) . . ?
C24 C23 H23A 109.3 . . ?
C22 C23 H23A 109.3 . . ?
C24 C23 H23B 108.7 . . ?
C22 C23 H23B 108.6 . . ?
H23A C23 H23B 107.8 . . ?
C31 C32 H32A 109.6 . . ?
C31 C32 H32B 109.2 . . ?
H32A C32 H32B 109.5 . . ?
C31 C32 H32C 109.5 . . ?
H32A C32 H32C 109.5 . . ?
H32B C32 H32C 109.5 . . ?
C7 C8 H8A 109.7 . . ?
C7 C8 H8B 109.4 . . ?
H8A C8 H8B 109.5 . . ?
C7 C8 H8C 109.3 . . ?
H8A C8 H8C 109.5 . . ?
H8B C8 H8C 109.5 . . ?
C23 C24 H24A 109.8 . . ?
C23 C24 H24B 109.3 . . ?
H24A C24 H24B 109.5 . . ?
C23 C24 H24C 109.2 . . ?
H24A C24 H24C 109.5 . . ?
H24B C24 H24C 109.5 . . ?
C11 C13 H13A 109.8 . . ?
C11 C13 H13B 109.3 . . ?
H13A C13 H13B 109.5 . . ?
C11 C13 H13C 109.4 . . ?
H13A C13 H13C 109.5 . . ?
H13B C13 H13C 109.5 . . ?
C11 C14 H14A 109.7 . . ?
C11 C14 H14B 109.6 . . ?
H14A C14 H14B 109.5 . . ?
C11 C14 H14C 109.1 . . ?
H14A C14 H14C 109.5 . . ?
H14B C14 H14C 109.5 . . ?

loop_
_geom_bond_atom_site_label_1
_geom_bond_atom_site_label_2
_geom_bond_distance
_geom_bond_site_symmetry_2
_geom_bond_publ_flag
Te1 P1 2.3986(8) . ?
P1 N2 1.634(2) . ?
P1 N1 1.635(2) . ?
P1 C1 1.839(3) . ?
P1 Al1 2.5965(12) . ?
Al1 N2 1.889(2) . ?
Al1 N1 1.892(3) . ?
Al1 C15 1.978(3) . ?
Al1 C16 1.981(3) . ?
N1 C7 1.469(4) . ?
N2 C11 1.463(4) . ?
N3 C21 1.513(4) . ?
N3 C29 1.520(4) . ?
N3 C17 1.524(4) . ?
N3 C25 1.524(4) . ?
C1 C2 1.377(4) . ?
C1 C6 1.397(4) . ?
C31 C32 1.514(4) . ?
C31 C30 1.522(4) . ?
C31 H31A 0.9701 . ?
C31 H31B 0.9699 . ?
C21 C22 1.515(4) . ?
C21 H21A 0.9700 . ?
C21 H21B 0.9699 . ?
C5 C6 1.378(4) . ?
C5 C4 1.381(4) . ?
C5 H5 0.9299 . ?
C29 C30 1.516(4) . ?
C29 H29A 0.9699 . ?
C29 H29B 0.9701 . ?
C19 C20 1.512(5) . ?
C19 C18 1.516(4) . ?
C19 H19A 0.9701 . ?
C19 H19B 0.9700 . ?
C17 C18 1.515(4) . ?
C17 H17A 0.9701 . ?
C17 H17B 0.9700 . ?
C3 C4 1.375(5) . ?
C3 C2 1.387(5) . ?
C3 H3 0.9300 . ?
C4 H4 0.9300 . ?
C18 H18A 0.9699 . ?
C18 H18B 0.9698 . ?
C6 H6 0.9299 . ?
C11 C12 1.522(5) . ?
C11 C14 1.525(5) . ?
C11 C13 1.530(5) . ?
C22 C23 1.513(4) . ?
C22 H22A 0.9700 . ?
C22 H22B 0.9699 . ?
C2 H2 0.9300 . ?
C30 H30A 0.9700 . ?
C30 H30B 0.9700 . ?
C27 C26 1.503(4) . ?
C27 C28 1.510(5) . ?
C27 H27A 0.9701 . ?
C27 H27B 0.9700 . ?
C10 C7 1.529(4) . ?
C10 H10A 0.9600 . ?
C10 H10B 0.9601 . ?
C10 H10C 0.9600 . ?
C7 C9 1.525(4) . ?
C7 C8 1.526(5) . ?
C25 C26 1.513(4) . ?
C25 H25A 0.9700 . ?
C25 H25B 0.9699 . ?
C20 H20A 0.9601 . ?
C20 H20B 0.9599 . ?
C20 H20C 0.9601 . ?
C26 H26A 0.9701 . ?
C26 H26B 0.9699 . ?
C12 H12A 0.9599 . ?
C12 H12B 0.9599 . ?
C12 H12C 0.9602 . ?
C9 H9A 0.9600 . ?
C9 H9B 0.9599 . ?
C9 H9C 0.9600 . ?
C16 H16A 0.9601 . ?
C16 H16B 0.9602 . ?
C16 H16C 0.9598 . ?
C28 H28A 0.9601 . ?
C28 H28B 0.9601 . ?
C28 H28C 0.9599 . ?
C15 H15A 0.9600 . ?
C15 H15B 0.9599 . ?
C15 H15C 0.9601 . ?
C23 C24 1.503(5) . ?
C23 H23A 0.9700 . ?
C23 H23B 0.9700 . ?
C32 H32A 0.9601 . ?
C32 H32B 0.9600 . ?
C32 H32C 0.9600 . ?
C8 H8A 0.9599 . ?
C8 H8B 0.9599 . ?
C8 H8C 0.9600 . ?
C24 H24A 0.9600 . ?
C24 H24B 0.9600 . ?
C24 H24C 0.9600 . ?
C13 H13A 0.9601 . ?
C13 H13B 0.9601 . ?
C13 H13C 0.9599 . ?
C14 H14A 0.9601 . ?
C14 H14B 0.9599 . ?
C14 H14C 0.9601 . ?
